data_7252002
loop_
_publ_author_name
'Kukreja, Manish'
'Shaheen, Saman'
'Ahmad, Tokeer'
'Ahmad, Musheer'
'Lee, Nohyun'
'ASTAKALA, ANIL KUMAR'
'Haq, Nazrul'
'Saleh, Na'il'
'Siddiqui, Kafeel Ahmad'

_publ_section_title
;
 Layered sql-Type Cobalt Triazine--Carboxylate MOF for Enhanced
 Pseudocapacitance and Visible-Light Hydrogen Evolution
;
_journal_name_full CrystEngComm
_journal_paper_doi 10.1039/D6CE00222F
_journal_year 2026
_chemical_formula_moiety '0.5(C48 H80 Co6 N12 O52), 2(H2 O)'
_chemical_formula_sum 'C24 H44 Co3 N6 O28'
_chemical_formula_weight 1041.44
_space_group_crystal_system monoclinic
_space_group_IT_number 14
_space_group_name_Hall '-P 2yn'
_space_group_name_H-M_alt 'P 1 21/n 1'
_symmetry_Int_Tables_number 14
_atom_sites_solution_primary iterative
_audit_creation_date 2025-02-18
_audit_creation_method
;
Olex2 1.2
(compiled 2018.05.29 svn.r3508 for OlexSys, GUI svn.r5506)
;
_audit_update_record
;
2026-01-20 deposited with the CCDC.	2026-05-19 downloaded from the CCDC.
;
_cell_angle_alpha 90
_cell_angle_beta 93.4735(13)
_cell_angle_gamma 90
_cell_formula_units_Z 2
_cell_length_a 11.88510(17)
_cell_length_b 7.94529(11)
_cell_length_c 21.6352(3)
_cell_measurement_reflns_used 18946
_cell_measurement_temperature 293(2)
_cell_measurement_theta_max 27.3210
_cell_measurement_theta_min 2.0020
_cell_volume 2039.27(5)
_computing_cell_refinement 'CrysAlisPro 1.171.40.82a (Rigaku OD, 2020)'
_computing_data_collection 'CrysAlisPro 1.171.40.82a (Rigaku OD, 2020)'
_computing_data_reduction 'CrysAlisPro 1.171.40.82a (Rigaku OD, 2020)'
_computing_molecular_graphics 'Olex2 (Dolomanov et al., 2009)'
_computing_publication_material 'Olex2 (Dolomanov et al., 2009)'
_computing_structure_refinement 'olex2.refine (Bourhis et al., 2015)'
_computing_structure_solution 'olex2.solve (Bourhis et al., 2015)'
_diffrn_ambient_temperature 293(2)
_diffrn_detector 'Hybrid Pixel Array Detector'
_diffrn_detector_area_resol_mean 10.0000
_diffrn_detector_type HyPix3000
_diffrn_measured_fraction_theta_full 0.9479
_diffrn_measured_fraction_theta_max 0.9479
_diffrn_measurement_details
;
List of Runs (angles in degrees, time in seconds):

  # Type    Start    End  Width  t~exp~   \w     \q     \k     \f   Frames
#--------------------------------------------------------------------------
  1  \w    -26.00  54.00   0.50    3.00    --  -11.09  37.00 -30.00  160
  2  \w     31.00  56.00   0.50    3.00    --  -11.09  57.00  60.00   50
  3  \w     23.00  76.00   0.50    3.00    --   10.70  37.00  90.00  106
  4  \w     -3.00  26.00   0.50    3.00    --  -11.09  57.00  60.00   58
  5  \w     -4.00  77.00   0.50    3.00    --   10.70  37.00 -90.00  162
  6  \w    -22.00  46.00   0.50    3.00    --   10.70 -99.00 -30.00  136
  7  \w     22.00  48.00   0.50    3.00    --   10.70-125.00 -90.00   52
  8  \w     27.00  56.00   0.50    3.00    --   10.70-125.00-150.00   58
  9  \w     20.00  56.00   0.50    3.00    --   10.70-125.00-180.00   72
 10  \w    -13.00  24.00   0.50    3.00    --  -11.09 -99.00-120.00   74
 11  \w     -9.00  17.00   0.50    3.00    --  -11.09 -99.00   0.00   52
 12  \w     12.00  61.00   0.50    3.00    --   10.70-125.00  60.00   98
 13  \w    -42.00  43.00   0.50    3.00    --   10.70 -92.00 106.00  170
 14  \w    -42.00  21.00   0.50    3.00    --  -11.09 -92.00 106.00  126
 15  \w    -62.00   5.00   0.50    3.00    --   10.70 -19.00 -30.00  134
 16  \w    -43.00  20.00   0.50    3.00    --  -11.09  92.00-140.00  126
 17  \w    -83.00 -37.00   0.50    3.00    --  -11.09 -19.00 -30.00   92
 18  \w    -62.00   5.00   0.50    3.00    --   10.70 -19.00 120.00  134
;
_diffrn_measurement_device 'four-circle diffractometer'
_diffrn_measurement_device_type 'XtaLAB Synergy, Dualflex, HyPix3000'
_diffrn_measurement_method '\w scans'
_diffrn_orient_matrix_type 'CrysAlisPro convention (1999,Acta A55,543-557)'
_diffrn_orient_matrix_UB_11 -0.0258491000
_diffrn_orient_matrix_UB_12 0.0788529000
_diffrn_orient_matrix_UB_13 0.0051256000
_diffrn_orient_matrix_UB_21 -0.0084647000
_diffrn_orient_matrix_UB_22 -0.0237865000
_diffrn_orient_matrix_UB_23 0.0309692000
_diffrn_orient_matrix_UB_31 0.0532468000
_diffrn_orient_matrix_UB_32 0.0344906000
_diffrn_orient_matrix_UB_33 0.0096352000
_diffrn_radiation_monochromator mirror
_diffrn_radiation_probe x-ray
_diffrn_radiation_type 'Mo K\a'
_diffrn_radiation_wavelength 0.71073
_diffrn_reflns_av_R_equivalents 0.0315
_diffrn_reflns_av_unetI/netI 0.0212
_diffrn_reflns_limit_h_max 15
_diffrn_reflns_limit_h_min -14
_diffrn_reflns_limit_k_max 10
_diffrn_reflns_limit_k_min -10
_diffrn_reflns_limit_l_max 27
_diffrn_reflns_limit_l_min -26
_diffrn_reflns_number 30888
_diffrn_reflns_theta_full 27.3928
_diffrn_reflns_theta_max 27.39
_diffrn_reflns_theta_min 1.89
_diffrn_source 'micro-focus sealed X-ray tube'
_diffrn_source_type 'PhotonJet (Mo) X-ray Source'
_exptl_absorpt_coefficient_mu 1.310
_exptl_absorpt_correction_T_max 1.00000
_exptl_absorpt_correction_T_min 0.82104
_exptl_absorpt_correction_type multi-scan
_exptl_absorpt_process_details
;
CrysAlisPro 1.171.40.82a (Rigaku Oxford Diffraction, 2020)
Empirical absorption correction using spherical harmonics,
implemented in SCALE3 ABSPACK scaling algorithm.
;
_exptl_crystal_colour red
_exptl_crystal_colour_primary red
_exptl_crystal_density_diffrn 1.6959
_exptl_crystal_description plate
_exptl_crystal_F_000 1072.8439
_exptl_crystal_size_max 0.33
_exptl_crystal_size_mid 0.21
_exptl_crystal_size_min 0.17
_refine_diff_density_max 1.1309
_refine_diff_density_min -0.4988
_refine_diff_density_rms 0.1026
_refine_ls_d_res_high 0.7724
_refine_ls_d_res_low 10.7977
_refine_ls_extinction_expression Fc^*^=kFc[1+0.001xFc^2^\l^3^/sin(2\q)]^-1/4^
_refine_ls_goodness_of_fit_ref 1.0481
_refine_ls_hydrogen_treatment mixed
_refine_ls_matrix_type full
_refine_ls_number_constraints 30
_refine_ls_number_parameters 311
_refine_ls_number_reflns 4400
_refine_ls_number_restraints 0
_refine_ls_restrained_S_all 1.0481
_refine_ls_R_factor_all 0.0469
_refine_ls_R_factor_gt 0.0416
_refine_ls_shift/su_max 0.0005
_refine_ls_shift/su_mean 0.0000
_refine_ls_structure_factor_coef Fsqd
_refine_ls_weighting_details 'w=1/[\s^2^(Fo^2^)+(0.0867P)^2^+1.4846P] where P=(Fo^2^+2Fc^2^)/3'
_refine_ls_weighting_scheme calc
_refine_ls_wR_factor_gt 0.1280
_refine_ls_wR_factor_ref 0.1334
_reflns_Friedel_coverage 0.0
_reflns_limit_h_max 12
_reflns_limit_h_min -15
_reflns_limit_k_max 10
_reflns_limit_k_min 0
_reflns_limit_l_max 27
_reflns_limit_l_min -12
_reflns_number_gt 3837
_reflns_number_total 4400
_reflns_threshold_expression I>=2u(I)
_cod_data_source_file d6ce00222f2.cif
_cod_data_source_block MM09
_cod_original_sg_symbol_Hall '-P 2ybc (x-z,y,z)'
_cod_database_code 7252002
_chemical_oxdiff_formula 'C48 H72 Co6 N16 O56 '
_diffrn_oxdiff_digest_frames
;
0195e9f88c3c97218370e851411649b15301860a8a0
;
_reflns_odcompleteness_completeness 99.93
_reflns_odcompleteness_iscentric 1
_reflns_odcompleteness_theta 26.32
_olex2_refinement_description
;
1. Fixed Uiso
 At 1.2 times of:
  All C(H,H) groups
 At 1.5 times of:
  All O(H,H) groups
2. Restrained distances
3. Others
 Fixed Sof: O15(0.5) H15a(0.5) H15b(0.5) O14(0.5) H14a(0.5) H14b(0.5)
4.a Free rotating group:
 O14(H14a,H14b), O15(H15a,H15b)
4.b Rotating group:
 O13(H13a,H13b), O12(H12a,H12b)
4.c Secondary CH2 refined with riding coordinates:
 C3(H3a,H3b), C9(H9a,H9b), C5(H5a,H5b), C10(H10c,H10d), C2(H2a,H2b), C6(H6a,H6b)
;
_olex2_submission_special_instructions 'No special instructions were received'
_oxdiff_exptl_absorpt_empirical_details
;
Empirical correction (ABSPACK) includes:
- Absorption correction using spherical harmonics
- Frame scaling
;
_oxdiff_exptl_absorpt_empirical_full_max 1.171
_oxdiff_exptl_absorpt_empirical_full_min 0.835

loop_
_space_group_symop_id
_space_group_symop_operation_xyz
1 x,y,z
2 -x+1/2,y+1/2,-z+1/2
3 -x,-y,-z
4 x-1/2,-y-1/2,z-1/2

loop_
_atom_site_label
_atom_site_type_symbol
_atom_site_fract_x
_atom_site_fract_y
_atom_site_fract_z
_atom_site_U_iso_or_equiv
_atom_site_adp_type
_atom_site_occupancy
_atom_site_site_symmetry_order
_atom_site_refinement_flags_posn
_atom_site_refinement_flags_adp
_atom_site_refinement_flags_occupancy
Co1 Co 1.0 0.5 0.5 0.02230(16) Uani 1.000000 2 S T P
Co2 Co 0.80749(3) 0.75515(4) 0.447008(16) 0.02560(15) Uani 1.000000 1 . . .
O10 O 0.96907(17) 0.7656(2) 0.49957(10) 0.0260(4) Uani 1.000000 1 . . .
O11 O 1.11672(17) 0.4810(2) 0.58078(9) 0.0254(4) Uani 1.000000 1 . . .
O4 O 0.53102(18) 0.5228(2) 0.91865(9) 0.0330(4) Uani 1.000000 1 . . .
O5 O 0.37534(18) 0.6309(3) 0.87213(9) 0.0372(5) Uani 1.000000 1 . . .
O2 O 0.87266(16) 0.4600(3) 0.55319(9) 0.0341(4) Uani 1.000000 1 . . .
O1 O 0.73689(17) 0.6374(3) 0.51970(10) 0.0392(5) Uani 1.000000 1 . . .
O9 O 0.6487(2) -0.0081(3) 0.61076(10) 0.0406(5) Uani 1.000000 1 . . .
O3 O 0.70410(19) 0.4321(3) 0.74209(10) 0.0431(5) Uani 1.000000 1 . . .
O6 O 0.4831(2) -0.0039(3) 0.79410(10) 0.0404(5) Uani 1.000000 1 . . .
O13 O 0.7645(2) 0.9898(2) 0.48290(10) 0.0404(5) Uani 1.000000 1 . . .
O7 O 0.2514(2) -0.2755(3) 0.58677(11) 0.0437(6) Uani 1.000000 1 . . .
N2 N 0.59366(19) 0.2156(3) 0.76988(10) 0.0258(5) Uani 1.000000 1 . . .
N3 N 0.56015(18) -0.0067(3) 0.70090(10) 0.0251(5) Uani 1.000000 1 . . .
O12 O 0.6591(2) 0.7268(3) 0.39479(12) 0.0453(6) Uani 1.000000 1 . . .
N1 N 0.67829(19) 0.2147(3) 0.67519(10) 0.0260(5) Uani 1.000000 1 . . .
C4 C 0.6619(2) 0.2967(3) 0.72980(12) 0.0273(5) Uani 1.000000 1 . . .
C12 C 0.6307(2) 0.0619(3) 0.65896(11) 0.0263(5) Uani 1.000000 1 . . .
C7 C 0.4600(2) 0.5341(3) 0.87375(12) 0.0281(5) Uani 1.000000 1 . . .
C3 C 0.7542(2) 0.2951(4) 0.63258(12) 0.0292(5) Uani 1.000000 1 . . .
O8 O 0.3728(3) -0.4273(3) 0.64504(18) 0.0953(14) Uani 1.000000 1 . . .
C8 C 0.5413(2) 0.0630(3) 0.75778(11) 0.0257(5) Uani 1.000000 1 . . .
C1 C 0.7747(2) 0.5166(3) 0.55218(12) 0.0286(6) Uani 1.000000 1 . . .
C9 C 0.5036(2) -0.1666(3) 0.68393(13) 0.0317(6) Uani 1.000000 1 . . .
C5 C 0.5720(2) 0.3038(3) 0.82770(12) 0.0295(5) Uani 1.000000 1 . . .
C10 C 0.3976(3) -0.1329(4) 0.64391(15) 0.0389(7) Uani 1.000000 1 . . .
C2 C 0.6953(2) 0.4293(4) 0.59384(15) 0.0410(7) Uani 1.000000 1 . . .
O14 O 0.5143(3) 0.8176(7) 0.49436(18) 0.0377(10) Uani 0.500000 1 . . .
C6 C 0.4771(3) 0.4280(4) 0.81757(13) 0.0406(7) Uani 1.000000 1 . . .
C11 C 0.3369(3) -0.2920(4) 0.62357(16) 0.0411(7) Uani 1.000000 1 . . .
O15 O 0.2308(5) 0.6995(11) 0.7658(2) 0.081(2) Uani 0.500000 1 . . .
H13a H 0.794(2) 0.9995(16) 0.5196(5) 0.0606(8) Uiso 1.000000 1 GR . .
H13b H 0.6938(4) 0.9933(15) 0.4870(14) 0.0606(8) Uiso 1.000000 1 GR . .
H12a H 0.6043(3) 0.756(4) 0.4160(5) 0.0679(9) Uiso 1.000000 1 GR . .
H12b H 0.6482(13) 0.6228(5) 0.3874(12) 0.0679(9) Uiso 1.000000 1 GR . .
H3a H 0.8176(2) 0.3447(4) 0.65637(12) 0.0350(7) Uiso 1.000000 1 R . .
H3b H 0.7833(2) 0.2102(4) 0.60559(12) 0.0350(7) Uiso 1.000000 1 R . .
H9a H 0.5540(2) -0.2372(3) 0.66163(13) 0.0380(7) Uiso 1.000000 1 R . .
H9b H 0.4849(2) -0.2260(3) 0.72112(13) 0.0380(7) Uiso 1.000000 1 R . .
H5a H 0.5529(2) 0.2224(3) 0.85880(12) 0.0353(7) Uiso 1.000000 1 R . .
H5b H 0.6397(2) 0.3625(3) 0.84289(12) 0.0353(7) Uiso 1.000000 1 R . .
H10c H 0.3474(3) -0.0636(4) 0.66681(15) 0.0467(8) Uiso 1.000000 1 R . .
H10d H 0.4169(3) -0.0703(4) 0.60756(15) 0.0467(8) Uiso 1.000000 1 R . .
H2a H 0.6339(2) 0.3789(4) 0.56865(15) 0.0492(9) Uiso 1.000000 1 R . .
H2b H 0.6633(2) 0.5117(4) 0.62081(15) 0.0492(9) Uiso 1.000000 1 R . .
H6a H 0.4080(3) 0.3673(4) 0.80640(13) 0.0487(8) Uiso 1.000000 1 R . .
H6b H 0.4928(3) 0.5010(4) 0.78321(13) 0.0487(8) Uiso 1.000000 1 R . .
H14a H 0.562(5) 0.770(6) 0.519(3) 0.0565(14) Uiso 0.500000 1 G . .
H14b H 0.528(6) 0.9222(15) 0.499(3) 0.0565(14) Uiso 0.500000 1 G . .
H15a H 0.222(12) 0.605(6) 0.748(4) 0.121(3) Uiso 0.500000 1 G . .
H15b H 0.253(10) 0.683(13) 0.8034(16) 0.121(3) Uiso 0.500000 1 G . .
H10a H 0.967(3) 0.808(5) 0.5301(17) 0.035(10) Uiso 1.000000 1 . . .
H10b H 1.008(3) 0.812(5) 0.4710(18) 0.050(10) Uiso 1.000000 1 . . .
H11a H 1.083(3) 0.472(4) 0.6132(18) 0.042(10) Uiso 1.000000 1 . . .
H11b H 1.161(3) 0.550(5) 0.5831(16) 0.036(9) Uiso 1.000000 1 . . .

loop_
_atom_site_aniso_label
_atom_site_aniso_U_11
_atom_site_aniso_U_22
_atom_site_aniso_U_33
_atom_site_aniso_U_12
_atom_site_aniso_U_13
_atom_site_aniso_U_23
Co1 0.0229(3) 0.0201(3) 0.0242(3) -0.00300(17) 0.00335(18) 0.00294(17)
Co2 0.0287(2) 0.0201(2) 0.0277(2) -0.00319(12) -0.00094(15) 0.00283(12)
O10 0.0326(11) 0.0209(9) 0.0244(10) -0.0057(7) 0.0013(8) 0.0004(7)
O11 0.0278(9) 0.0237(9) 0.0245(9) -0.0063(8) 0.0004(8) 0.0005(7)
O4 0.0427(11) 0.0310(10) 0.0249(9) 0.0095(8) -0.0007(8) -0.0054(7)
O5 0.0473(12) 0.0344(11) 0.0293(10) 0.0141(9) -0.0024(8) -0.0053(8)
O2 0.0288(10) 0.0384(10) 0.0359(10) -0.0015(8) 0.0085(8) 0.0114(9)
O1 0.0374(11) 0.0347(11) 0.0470(12) 0.0048(9) 0.0137(9) 0.0162(9)
O9 0.0520(13) 0.0395(12) 0.0312(11) -0.0072(9) 0.0103(9) -0.0120(9)
O3 0.0524(13) 0.0343(11) 0.0433(12) -0.0216(10) 0.0099(10) -0.0104(9)
O6 0.0484(13) 0.0387(12) 0.0354(11) -0.0132(9) 0.0141(10) 0.0018(8)
O13 0.0502(13) 0.0295(11) 0.0406(12) 0.0053(9) -0.0046(10) -0.0033(8)
O7 0.0452(13) 0.0282(10) 0.0556(14) -0.0125(9) -0.0148(11) 0.0018(9)
N2 0.0316(11) 0.0230(10) 0.0233(11) -0.0033(9) 0.0050(9) -0.0046(8)
N3 0.0289(11) 0.0208(11) 0.0256(11) -0.0059(8) 0.0016(9) -0.0030(8)
O12 0.0400(12) 0.0288(11) 0.0648(16) -0.0026(9) -0.0156(11) -0.0022(10)
N1 0.0306(11) 0.0233(10) 0.0247(11) -0.0036(9) 0.0066(9) 0.0004(8)
C4 0.0297(13) 0.0263(12) 0.0260(13) -0.0043(11) 0.0024(10) -0.0016(10)
C12 0.0278(12) 0.0260(12) 0.0247(12) -0.0011(10) -0.0002(9) -0.0015(10)
C7 0.0388(14) 0.0235(12) 0.0222(12) 0.0020(11) 0.0035(10) 0.0010(10)
C3 0.0262(13) 0.0322(13) 0.0301(13) -0.0024(11) 0.0096(10) 0.0048(11)
O8 0.112(3) 0.0244(12) 0.139(3) -0.0118(14) -0.081(2) 0.0039(15)
C8 0.0260(12) 0.0253(12) 0.0258(12) -0.0009(10) 0.0014(9) 0.0012(10)
C1 0.0297(13) 0.0265(13) 0.0303(13) -0.0034(10) 0.0074(11) 0.0023(10)
C9 0.0392(14) 0.0194(12) 0.0357(14) -0.0047(11) -0.0042(11) -0.0015(11)
C5 0.0385(14) 0.0288(13) 0.0213(12) 0.0018(11) 0.0029(10) -0.0042(10)
C10 0.0417(16) 0.0222(13) 0.0512(17) -0.0097(12) -0.0114(13) -0.0022(12)
C2 0.0328(15) 0.0432(17) 0.0485(17) 0.0031(13) 0.0153(13) 0.0177(14)
O14 0.0165(17) 0.061(3) 0.035(2) 0.0061(18) 0.0035(15) -0.005(2)
C6 0.0475(17) 0.0443(17) 0.0295(14) 0.0126(14) -0.0009(12) -0.0099(13)
C11 0.0461(18) 0.0242(13) 0.0512(18) -0.0115(13) -0.0123(14) -0.0008(13)
O15 0.050(3) 0.161(6) 0.030(3) 0.023(4) -0.014(2) 0.013(3)

loop_
_atom_type_symbol
_atom_type_scat_dispersion_real
_atom_type_scat_dispersion_imag
_atom_type_scat_Cromer_Mann_a1
_atom_type_scat_Cromer_Mann_a2
_atom_type_scat_Cromer_Mann_a3
_atom_type_scat_Cromer_Mann_a4
_atom_type_scat_Cromer_Mann_b1
_atom_type_scat_Cromer_Mann_b2
_atom_type_scat_Cromer_Mann_b3
_atom_type_scat_Cromer_Mann_b4
_atom_type_scat_Cromer_Mann_c
_atom_type_scat_source
_atom_type_scat_dispersion_source
H 0.00000 0.00000 0.49300 0.32291 0.14019 0.04081 10.51090 26.12570 3.14236 57.79970 0.0030380000826 'International Tables Volume C Table 6.1.1.4 (pp. 500-502)' 'Henke, Gullikson and Davis, At. Data and Nucl. Data Tables, 1993, 54, 2'
C 0.00347 0.00161 2.31000 1.02000 1.58860 0.86500 20.84390 10.20750 0.56870 51.65120 0.215599998832 'International Tables Volume C Table 6.1.1.4 (pp. 500-502)' 'Henke, Gullikson and Davis, At. Data and Nucl. Data Tables, 1993, 54, 2'
Co 0.35655 0.96576 12.28410 7.34090 4.00340 2.34880 4.27910 0.27840 13.53590 71.16920 1.01180005074 'International Tables Volume C Table 6.1.1.4 (pp. 500-502)' 'Henke, Gullikson and Davis, At. Data and Nucl. Data Tables, 1993, 54, 2'
O 0.01158 0.00611 3.04850 2.28680 1.54630 0.86700 13.27710 5.70110 0.32390 32.90890 0.250800013542 'International Tables Volume C Table 6.1.1.4 (pp. 500-502)' 'Henke, Gullikson and Davis, At. Data and Nucl. Data Tables, 1993, 54, 2'
N 0.00653 0.00323 12.21260 3.13220 2.01250 1.16630 0.00570 9.89330 28.99750 0.58260 -11.5290002823 'International Tables Volume C Table 6.1.1.4 (pp. 500-502)' 'Henke, Gullikson and Davis, At. Data and Nucl. Data Tables, 1993, 54, 2'

loop_
_geom_angle_atom_site_label_1
_geom_angle_atom_site_label_2
_geom_angle_atom_site_label_3
_geom_angle
_geom_angle_site_symmetry_1
_geom_angle_site_symmetry_3
_geom_angle_publ_flag
O10 Co1 O10 180.0 3_766 . ?
O11 Co1 O10 80.02(7) 3_766 . ?
O11 Co1 O10 99.98(7) . . ?
O11 Co1 O10 80.02(7) . 3_766 ?
O11 Co1 O10 99.98(7) 3_766 3_766 ?
O11 Co1 O11 180.0 3_766 . ?
O2 Co1 O10 88.65(8) . 3_766 ?
O2 Co1 O10 91.35(8) . . ?
O2 Co1 O10 91.35(8) 3_766 3_766 ?
O2 Co1 O10 88.65(8) 3_766 . ?
O2 Co1 O11 90.31(8) 3_766 . ?
O2 Co1 O11 89.69(8) . . ?
O2 Co1 O11 90.31(8) . 3_766 ?
O2 Co1 O11 89.69(8) 3_766 3_766 ?
O2 Co1 O2 180.0 3_766 . ?
O11 Co2 O10 79.08(7) 3_766 . ?
O5 Co2 O10 91.09(8) 4_675 . ?
O5 Co2 O11 88.49(8) 4_675 3_766 ?
O1 Co2 O10 90.34(8) . . ?
O1 Co2 O11 90.79(8) . 3_766 ?
O1 Co2 O5 178.25(8) . 4_675 ?
O13 Co2 O10 89.99(8) . . ?
O13 Co2 O11 169.04(8) . 3_766 ?
O13 Co2 O5 90.92(9) . 4_675 ?
O13 Co2 O1 90.09(9) . . ?
O12 Co2 O10 175.38(8) . . ?
O12 Co2 O11 96.30(8) . 3_766 ?
O12 Co2 O5 88.83(9) . 4_675 ?
O12 Co2 O1 89.67(10) . . ?
O12 Co2 O13 94.63(9) . . ?
Co2 O10 Co1 96.35(8) . 3_766 ?
H10a O10 Co1 117(3) . 3_766 ?
H10a O10 Co2 114(3) . . ?
H10b O10 Co1 108(3) . 3_766 ?
H10b O10 Co2 98(2) . . ?
H10b O10 H10a 119(4) . . ?
Co2 O11 Co1 95.31(7) 3_766 3_766 ?
H11a O11 Co1 112(3) . 3_766 ?
H11a O11 Co2 113(2) . 3_766 ?
H11b O11 Co1 114(3) . 3_766 ?
H11b O11 Co2 110(3) . 3_766 ?
H11b O11 H11a 112(4) . . ?
C7 O5 Co2 126.40(17) . 4_576 ?
C1 O2 Co1 132.62(17) . 3_766 ?
C1 O1 Co2 128.90(18) . . ?
H13a O13 Co2 109.3 . . ?
H13b O13 Co2 109.4 . . ?
H13b O13 H13a 104.5 . . ?
C8 N2 C4 124.4(2) . . ?
C5 N2 C4 116.8(2) . . ?
C5 N2 C8 118.7(2) . . ?
C8 N3 C12 124.3(2) . . ?
C9 N3 C12 117.5(2) . . ?
C9 N3 C8 118.2(2) . . ?
H12a O12 Co2 109.6 . . ?
H12b O12 Co2 109.1 . . ?
H12b O12 H12a 104.5 . . ?
C12 N1 C4 124.1(2) . . ?
C3 N1 C4 117.2(2) . . ?
C3 N1 C12 118.7(2) . . ?
N2 C4 O3 121.9(2) . . ?
N1 C4 O3 122.2(2) . . ?
N1 C4 N2 116.0(2) . . ?
N3 C12 O9 121.9(2) . . ?
N1 C12 O9 122.3(2) . . ?
N1 C12 N3 115.8(2) . . ?
O5 C7 O4 124.3(2) . . ?
C6 C7 O4 118.0(2) . . ?
C6 C7 O5 117.7(2) . . ?
C2 C3 N1 112.0(2) . . ?
H3a C3 N1 109.21(14) . . ?
H3a C3 C2 109.21(17) . . ?
H3b C3 N1 109.21(14) . . ?
H3b C3 C2 109.21(17) . . ?
H3b C3 H3a 107.9 . . ?
N2 C8 O6 122.4(2) . . ?
N3 C8 O6 122.4(2) . . ?
N3 C8 N2 115.2(2) . . ?
O1 C1 O2 125.9(2) . . ?
C2 C1 O2 116.1(2) . . ?
C2 C1 O1 118.0(2) . . ?
C10 C9 N3 110.0(2) . . ?
H9a C9 N3 109.66(14) . . ?
H9a C9 C10 109.66(17) . . ?
H9b C9 N3 109.66(14) . . ?
H9b C9 C10 109.66(16) . . ?
H9b C9 H9a 108.2 . . ?
C6 C5 N2 110.9(2) . . ?
H5a C5 N2 109.45(14) . . ?
H5a C5 C6 109.45(17) . . ?
H5b C5 N2 109.45(14) . . ?
H5b C5 C6 109.45(17) . . ?
H5b C5 H5a 108.0 . . ?
C11 C10 C9 112.8(2) . . ?
H10c C10 C9 109.04(17) . . ?
H10c C10 C11 109.04(19) . . ?
H10d C10 C9 109.04(16) . . ?
H10d C10 C11 109.04(18) . . ?
H10d C10 H10c 107.8 . . ?
C1 C2 C3 111.8(2) . . ?
H2a C2 C3 109.25(17) . . ?
H2a C2 C1 109.25(17) . . ?
H2b C2 C3 109.25(17) . . ?
H2b C2 C1 109.25(16) . . ?
H2b C2 H2a 107.9 . . ?
H14b O14 H14a 104.5 . . ?
C5 C6 C7 112.8(2) . . ?
H6a C6 C7 109.03(17) . . ?
H6a C6 C5 109.03(17) . . ?
H6b C6 C7 109.03(16) . . ?
H6b C6 C5 109.03(16) . . ?
H6b C6 H6a 107.8 . . ?
O8 C11 O7 125.2(3) . . ?
C10 C11 O7 116.8(3) . . ?
C10 C11 O8 118.1(3) . . ?
H15b O15 H15a 109.5 . . ?

loop_
_geom_bond_atom_site_label_1
_geom_bond_atom_site_label_2
_geom_bond_distance
_geom_bond_site_symmetry_2
_geom_bond_publ_flag
Co1 O10 2.1420(18) . ?
Co1 O10 2.1420(18) 3_766 ?
Co1 O11 2.1697(19) . ?
Co1 O11 2.1697(19) 3_766 ?
Co1 O2 1.9815(18) 3_766 ?
Co1 O2 1.9815(18) . ?
Co2 O10 2.173(2) . ?
Co2 O11 2.1812(19) 3_766 ?
Co2 O5 2.0623(19) 4_675 ?
Co2 O1 2.0525(19) . ?
Co2 O13 2.095(2) . ?
Co2 O12 2.048(2) . ?
O10 H10a 0.75(4) . ?
O10 H10b 0.87(4) . ?
O11 H11a 0.83(4) . ?
O11 H11b 0.76(4) . ?
O4 C7 1.251(3) . ?
O5 C7 1.265(3) . ?
O2 C1 1.247(3) . ?
O1 C1 1.256(3) . ?
O9 C12 1.212(3) . ?
O3 C4 1.209(3) . ?
O6 C8 1.202(3) . ?
O13 H13a 0.8499 . ?
O13 H13b 0.8502 . ?
O7 C11 1.259(4) . ?
N2 C4 1.382(3) . ?
N2 C8 1.380(3) . ?
N2 C5 1.470(3) . ?
N3 C12 1.384(3) . ?
N3 C8 1.380(3) . ?
N3 C9 1.474(3) . ?
O12 H12a 0.8501 . ?
O12 H12b 0.8500 . ?
N1 C4 1.374(3) . ?
N1 C12 1.376(3) . ?
N1 C3 1.474(3) . ?
C7 C6 1.503(4) . ?
C3 C2 1.502(4) . ?
C3 H3a 0.9700 . ?
C3 H3b 0.9700 . ?
O8 C11 1.237(4) . ?
C1 C2 1.513(4) . ?
C9 C10 1.509(4) . ?
C9 H9a 0.9700 . ?
C9 H9b 0.9700 . ?
C5 C6 1.504(4) . ?
C5 H5a 0.9700 . ?
C5 H5b 0.9700 . ?
C10 C11 1.508(4) . ?
C10 H10c 0.9700 . ?
C10 H10d 0.9700 . ?
C2 H2a 0.9700 . ?
C2 H2b 0.9700 . ?
O14 H14a 0.8499 . ?
O14 H14b 0.8500 . ?
C6 H6a 0.9700 . ?
C6 H6b 0.9700 . ?
O15 H15a 0.8502 . ?
O15 H15b 0.8499 . ?
